data_2231672
loop_
_publ_author_name
'Gao, Shan'
'Ng, Seik Weng'

_publ_section_title
;
 Tris(3-aminopyrazine-2-carboxylato-\k^2^<i>N</i>^1^,<i>O</i>)diaquaerbium(III)
 tetrahydrate
;
_journal_coeditor_code QK2017
_journal_issue 9
_journal_name_full 'Acta Crystallographica Section E'
_journal_page_first m1300
_journal_paper_doi 10.1107/S1600536811034398
_journal_volume 67
_journal_year 2011
_chemical_formula_iupac '[Er (C5 H4 N3 O2)3 (H2 O)2], 4H2 O'
_chemical_formula_moiety 'C15 H16 Er N9 O8, 4(H2 O)'
_chemical_formula_sum 'C15 H24 Er N9 O12'
_chemical_formula_weight 689.69
_chemical_name_systematic
;
Tris(3-aminopyrazine-2-carboxylato-\k^2^<i>N</i>^1^,<i>O</i>)diaquaerbium(III)
tetrahydrate
;
_space_group_IT_number 14
_symmetry_cell_setting monoclinic
_symmetry_space_group_name_Hall '-P 2yn'
_symmetry_space_group_name_H-M 'P 1 21/n 1'
_atom_sites_solution_hydrogens geom
_atom_sites_solution_primary direct
_atom_sites_solution_secondary difmap
_audit_creation_method SHELXL-97
_cell_angle_alpha 90.00
_cell_angle_beta 105.276(3)
_cell_angle_gamma 90.00
_cell_formula_units_Z 4
_cell_length_a 9.1915(9)
_cell_length_b 19.7152(14)
_cell_length_c 13.5637(11)
_cell_measurement_reflns_used 17031
_cell_measurement_temperature 291(2)
_cell_measurement_theta_max 27.44
_cell_measurement_theta_min 3.09
_cell_volume 2371.1(3)
_computing_cell_refinement 'RAPID-AUTO (Rigaku, 1998)'
_computing_data_collection 'RAPID-AUTO (Rigaku, 1998)'
_computing_data_reduction 'CrystalClear (Rigaku/MSC & Rigaku Corporation, 2002)'
_computing_molecular_graphics 'X-SEED (Barbour, 2001)'
_computing_publication_material 'publCIF (Westrip, 2010)'
_computing_structure_refinement 'SHELXL97 (Sheldrick, 2008)'
_computing_structure_solution 'SHELXS97 (Sheldrick, 2008)'
_diffrn_ambient_temperature 293(2)
_diffrn_measured_fraction_theta_full 0.999
_diffrn_measured_fraction_theta_max 0.999
_diffrn_measurement_device_type 'Rigaku R-AXIS RAPID IP diffractometer'
_diffrn_measurement_method '\w scan'
_diffrn_radiation_monochromator graphite
_diffrn_radiation_source 'fine-focus sealed tube'
_diffrn_radiation_type MoK\a
_diffrn_radiation_wavelength 0.71073
_diffrn_reflns_av_R_equivalents 0.0404
_diffrn_reflns_av_sigmaI/netI 0.0313
_diffrn_reflns_limit_h_max 10
_diffrn_reflns_limit_h_min -10
_diffrn_reflns_limit_k_max 23
_diffrn_reflns_limit_k_min -23
_diffrn_reflns_limit_l_max 16
_diffrn_reflns_limit_l_min -15
_diffrn_reflns_number 18438
_diffrn_reflns_theta_full 25.00
_diffrn_reflns_theta_max 25.00
_diffrn_reflns_theta_min 3.09
_diffrn_standards_decay_% 0
_diffrn_standards_interval_count 0
_diffrn_standards_interval_time 0
_diffrn_standards_number 0
_exptl_absorpt_coefficient_mu 3.619
_exptl_absorpt_correction_T_max 0.6128
_exptl_absorpt_correction_T_min 0.4648
_exptl_absorpt_correction_type multi-scan
_exptl_absorpt_process_details '(ABSCOR; Higashi, 1995)'
_exptl_crystal_colour colorless
_exptl_crystal_density_diffrn 1.932
_exptl_crystal_density_method 'not measured'
_exptl_crystal_description prism
_exptl_crystal_F_000 1364
_exptl_crystal_size_max 0.25
_exptl_crystal_size_mid 0.20
_exptl_crystal_size_min 0.15
_refine_diff_density_max 1.808
_refine_diff_density_min -0.462
_refine_ls_extinction_method none
_refine_ls_goodness_of_fit_ref 1.053
_refine_ls_hydrogen_treatment mixed
_refine_ls_matrix_type full
_refine_ls_number_parameters 370
_refine_ls_number_reflns 4165
_refine_ls_number_restraints 42
_refine_ls_restrained_S_all 1.073
_refine_ls_R_factor_all 0.0294
_refine_ls_R_factor_gt 0.0256
_refine_ls_shift/su_max 0.001
_refine_ls_shift/su_mean 0.001
_refine_ls_structure_factor_coef Fsqd
_refine_ls_weighting_details 'calc w=1/[\s^2^(Fo^2^)+(0.0371P)^2^+1.0656P] where P=(Fo^2^+2Fc^2^)/3'
_refine_ls_weighting_scheme calc
_refine_ls_wR_factor_gt 0.0623
_refine_ls_wR_factor_ref 0.0644
_reflns_number_gt 3758
_reflns_number_total 4165
_reflns_threshold_expression I>2\s(I)
_cod_data_source_file qk2017.cif
_cod_data_source_block I
_cod_original_sg_symbol_H-M 'P 21/n'
_cod_database_code 2231672
_cod_database_fobs_code 2231672

loop_
_symmetry_equiv_pos_as_xyz
'x, y, z'
'-x+1/2, y+1/2, -z+1/2'
'-x, -y, -z'
'x-1/2, -y-1/2, z-1/2'

loop_
_atom_site_type_symbol
_atom_site_label
_atom_site_fract_x
_atom_site_fract_y
_atom_site_fract_z
_atom_site_U_iso_or_equiv
_atom_site_adp_type
_atom_site_calc_flag
_atom_site_refinement_flags
_atom_site_occupancy
_atom_site_symmetry_multiplicity
Er Er1 0.642510(16) 0.659798(7) 0.765119(11) 0.02540(8) Uani d . 1 1
O O1 0.8299(3) 0.60156(12) 0.72083(19) 0.0371(6) Uani d . 1 1
O O2 1.0305(3) 0.59246(15) 0.6586(2) 0.0541(8) Uani d . 1 1
O O3 0.5298(3) 0.67906(12) 0.59543(18) 0.0356(6) Uani d . 1 1
O O4 0.3591(4) 0.65762(11) 0.4484(2) 0.0436(7) Uani d . 1 1
O O5 0.5324(3) 0.76501(12) 0.76143(19) 0.0351(6) Uani d . 1 1
O O6 0.4034(4) 0.84026(12) 0.8270(3) 0.0607(10) Uani d . 1 1
O O1W 0.7027(3) 0.57364(13) 0.88614(19) 0.0384(6) Uani d D 1 1
H H11 0.776(3) 0.550(2) 0.888(3) 0.058 Uiso d D 1 1
H H12 0.689(4) 0.574(2) 0.9438(15) 0.058 Uiso d D 1 1
O O2W 0.7686(3) 0.71168(12) 0.9192(2) 0.0402(6) Uani d D 1 1
H H21 0.796(4) 0.7516(8) 0.922(3) 0.060 Uiso d D 1 1
H H22 0.834(4) 0.6904(16) 0.961(3) 0.060 Uiso d D 1 1
O O3W 0.8829(6) 0.4707(3) 0.8682(5) 0.126(2) Uani d DU 1 1
H H31 0.949(8) 0.492(4) 0.909(6) 0.189 Uiso d D 1 1
H H32 0.917(9) 0.433(2) 0.860(7) 0.189 Uiso d D 1 1
O O4W 1.0911(4) 0.46790(16) 0.7564(2) 0.0605(8) Uani d DU 1 1
H H41 1.082(7) 0.5021(13) 0.721(3) 0.091 Uiso d D 1 1
H H42 1.077(7) 0.4345(14) 0.720(3) 0.091 Uiso d D 1 1
O O5W 1.0060(4) 0.34165(13) 0.9322(3) 0.0468(7) Uani d DU 1 1
H H51 0.996(5) 0.317(2) 0.882(2) 0.070 Uiso d D 1 1
H H52 0.948(5) 0.329(2) 0.965(3) 0.070 Uiso d D 1 1
O O6W 1.3302(4) 0.42757(15) 0.9235(2) 0.0507(7) Uani d DU 1 1
H H61 1.257(4) 0.443(2) 0.881(3) 0.076 Uiso d D 1 1
H H62 1.348(5) 0.3897(12) 0.906(3) 0.076 Uiso d D 1 1
N N1 0.8318(3) 0.73453(14) 0.7137(2) 0.0303(7) Uani d . 1 1
N N2 1.0252(4) 0.80723(17) 0.6265(3) 0.0449(8) Uani d . 1 1
N N3 1.1379(5) 0.7086(2) 0.5957(3) 0.0651(11) Uani d . 1 1
H H3A 1.1979 0.7327 0.5684 0.078 Uiso calc R 1 1
H H3B 1.1463 0.6641 0.5985 0.078 Uiso calc R 1 1
N N4 0.4864(3) 0.56156(14) 0.6733(2) 0.0318(7) Uani d . 1 1
N N5 0.3145(4) 0.45871(16) 0.5564(3) 0.0486(9) Uani d . 1 1
N N6 0.2459(5) 0.53012(18) 0.4193(3) 0.0630(12) Uani d . 1 1
H H6A 0.1937 0.4964 0.3846 0.076 Uiso calc R 1 1
H H6B 0.2476 0.5698 0.3898 0.076 Uiso calc R 1 1
N N7 0.4190(4) 0.66166(13) 0.8414(2) 0.0335(7) Uani d . 1 1
N N8 0.1896(4) 0.67860(19) 0.9389(3) 0.0453(8) Uani d . 1 1
N N9 0.2151(4) 0.79374(18) 0.9351(3) 0.0540(9) Uani d . 1 1
H H9A 0.1454 0.7968 0.9686 0.065 Uiso calc R 1 1
H H9B 0.2564 0.8307 0.9181 0.065 Uiso calc R 1 1
C C1 0.8279(4) 0.80226(18) 0.7093(3) 0.0363(8) Uani d . 1 1
H H1 0.7607 0.8262 0.7368 0.044 Uiso calc R 1 1
C C2 0.9235(5) 0.83638(19) 0.6642(3) 0.0446(11) Uani d . 1 1
H H2 0.9155 0.8834 0.6601 0.054 Uiso calc R 1 1
C C3 1.0340(4) 0.7394(2) 0.6325(3) 0.0408(9) Uani d . 1 1
C C4 0.9350(4) 0.70231(18) 0.6775(3) 0.0304(8) Uani d . 1 1
C C5 0.9342(4) 0.62603(18) 0.6853(3) 0.0343(8) Uani d . 1 1
C C6 0.4753(5) 0.50025(18) 0.7126(3) 0.0426(10) Uani d . 1 1
H H6 0.5259 0.4911 0.7801 0.051 Uiso calc R 1 1
C C7 0.3889(5) 0.45048(19) 0.6531(3) 0.0492(11) Uani d . 1 1
H H7 0.3827 0.4085 0.6831 0.059 Uiso calc R 1 1
C C8 0.3228(4) 0.52110(18) 0.5168(3) 0.0376(9) Uani d . 1 1
C C9 0.4114(4) 0.57249(16) 0.5762(3) 0.0278(7) Uani d . 1 1
C C10 0.4334(4) 0.64121(16) 0.5359(3) 0.0289(8) Uani d . 1 1
C C11 0.3538(5) 0.6086(2) 0.8741(3) 0.0448(10) Uani d . 1 1
H H11A 0.3873 0.5649 0.8662 0.054 Uiso calc R 1 1
C C12 0.2380(5) 0.6179(2) 0.9193(3) 0.0485(10) Uani d . 1 1
H H12A 0.1910 0.5798 0.9371 0.058 Uiso calc R 1 1
C C13 0.2584(4) 0.7329(2) 0.9100(3) 0.0373(9) Uani d . 1 1
C C14 0.3703(4) 0.72401(18) 0.8572(3) 0.0317(8) Uani d . 1 1
C C15 0.4411(4) 0.78162(17) 0.8129(3) 0.0353(8) Uani d . 1 1

loop_
_atom_site_aniso_label
_atom_site_aniso_U_11
_atom_site_aniso_U_22
_atom_site_aniso_U_33
_atom_site_aniso_U_12
_atom_site_aniso_U_13
_atom_site_aniso_U_23
Er1 0.03025(11) 0.02031(10) 0.02724(11) -0.00154(5) 0.01038(7) -0.00073(6)
O1 0.0411(15) 0.0264(13) 0.0501(15) -0.0003(11) 0.0230(12) 0.0004(11)
O2 0.0544(19) 0.0451(16) 0.075(2) 0.0148(14) 0.0381(16) 0.0058(15)
O3 0.0485(16) 0.0273(12) 0.0298(13) -0.0096(11) 0.0084(12) 0.0006(11)
O4 0.0597(19) 0.0303(14) 0.0338(15) 0.0010(11) 0.0001(14) 0.0052(11)
O5 0.0392(14) 0.0290(12) 0.0426(14) 0.0041(10) 0.0204(12) 0.0038(11)
O6 0.090(3) 0.0277(15) 0.083(3) 0.0159(14) 0.054(2) 0.0077(13)
O1W 0.0508(17) 0.0329(14) 0.0324(13) 0.0075(12) 0.0125(12) 0.0027(12)
O2W 0.0534(17) 0.0269(13) 0.0368(14) -0.0042(12) 0.0055(12) -0.0026(12)
O3W 0.161(5) 0.089(3) 0.167(5) 0.076(3) 0.112(4) 0.060(3)
O4W 0.073(2) 0.0457(17) 0.0593(19) 0.0137(17) 0.0118(16) -0.0056(15)
O5W 0.0510(19) 0.0420(17) 0.0481(18) -0.0026(12) 0.0139(14) -0.0021(12)
O6W 0.062(2) 0.0480(17) 0.0440(16) 0.0136(14) 0.0177(14) -0.0002(13)
N1 0.0354(17) 0.0245(15) 0.0313(15) -0.0040(12) 0.0093(13) -0.0007(12)
N2 0.045(2) 0.046(2) 0.0457(19) -0.0139(16) 0.0156(16) 0.0032(16)
N3 0.063(3) 0.059(2) 0.093(3) 0.004(2) 0.056(2) 0.013(2)
N4 0.0395(17) 0.0255(14) 0.0312(16) -0.0006(12) 0.0104(13) 0.0018(12)
N5 0.062(2) 0.0291(16) 0.046(2) -0.0116(15) -0.0006(17) 0.0005(15)
N6 0.089(3) 0.0351(19) 0.046(2) -0.0175(19) -0.016(2) 0.0035(17)
N7 0.0396(18) 0.0274(16) 0.0365(17) -0.0002(12) 0.0152(14) -0.0021(12)
N8 0.043(2) 0.052(2) 0.046(2) 0.0038(17) 0.0209(16) 0.0047(17)
N9 0.064(2) 0.047(2) 0.065(2) 0.0225(18) 0.0408(19) 0.0104(18)
C1 0.044(2) 0.0271(18) 0.0381(19) -0.0052(16) 0.0121(17) -0.0041(17)
C2 0.055(3) 0.032(2) 0.046(2) -0.0138(17) 0.011(2) -0.0011(17)
C3 0.036(2) 0.047(2) 0.039(2) -0.0071(17) 0.0077(17) 0.0029(18)
C4 0.0292(18) 0.0337(18) 0.0287(17) -0.0017(15) 0.0080(14) 0.0017(15)
C5 0.039(2) 0.0290(19) 0.036(2) 0.0013(16) 0.0126(17) -0.0017(16)
C6 0.061(3) 0.0252(18) 0.036(2) -0.0073(17) 0.0026(18) 0.0031(16)
C7 0.068(3) 0.0248(19) 0.047(2) -0.0118(18) 0.002(2) 0.0062(18)
C8 0.044(2) 0.0288(18) 0.0362(19) -0.0022(16) 0.0033(16) 0.0009(16)
C9 0.0305(18) 0.0230(16) 0.0304(18) 0.0019(13) 0.0091(14) -0.0012(14)
C10 0.036(2) 0.0215(16) 0.0329(19) 0.0043(15) 0.0144(16) 0.0015(15)
C11 0.055(3) 0.033(2) 0.054(2) -0.0084(18) 0.028(2) -0.0024(19)
C12 0.049(3) 0.048(2) 0.055(3) -0.008(2) 0.025(2) -0.001(2)
C13 0.038(2) 0.043(2) 0.0329(19) 0.0078(17) 0.0114(16) 0.0031(17)
C14 0.0317(19) 0.0324(18) 0.0307(18) 0.0058(15) 0.0078(15) 0.0023(15)
C15 0.037(2) 0.0300(19) 0.039(2) 0.0052(16) 0.0106(17) 0.0042(16)

loop_
_atom_type_symbol
_atom_type_description
_atom_type_scat_dispersion_real
_atom_type_scat_dispersion_imag
_atom_type_scat_source
C C 0.0033 0.0016 'International Tables Vol C Tables 4.2.6.8 and 6.1.1.4'
H H 0.0000 0.0000 'International Tables Vol C Tables 4.2.6.8 and 6.1.1.4'
N N 0.0061 0.0033 'International Tables Vol C Tables 4.2.6.8 and 6.1.1.4'
O O 0.0106 0.0060 'International Tables Vol C Tables 4.2.6.8 and 6.1.1.4'
Er Er -0.2586 4.9576 'International Tables Vol C Tables 4.2.6.8 and 6.1.1.4'

loop_
_geom_angle_atom_site_label_1
_geom_angle_atom_site_label_2
_geom_angle_atom_site_label_3
_geom_angle
O1 Er1 O3 89.52(9)
O1 Er1 O5 143.77(9)
O3 Er1 O5 75.48(9)
O1 Er1 O1W 76.25(9)
O3 Er1 O1W 142.19(9)
O5 Er1 O1W 134.01(9)
O1 Er1 O2W 102.99(10)
O3 Er1 O2W 144.11(8)
O5 Er1 O2W 74.76(9)
O1W Er1 O2W 73.69(9)
O1 Er1 N1 66.16(9)
O3 Er1 N1 77.71(9)
O5 Er1 N1 78.37(9)
O1W Er1 N1 124.79(10)
O2W Er1 N1 77.04(10)
O1 Er1 N7 150.00(9)
O3 Er1 N7 101.96(10)
O5 Er1 N7 66.21(8)
O1W Er1 N7 77.86(10)
O2W Er1 N7 83.85(10)
N1 Er1 N7 143.12(9)
O1 Er1 N4 81.64(9)
O3 Er1 N4 65.52(9)
O5 Er1 N4 119.29(9)
O1W Er1 N4 77.71(9)
O2W Er1 N4 148.85(9)
N1 Er1 N4 130.93(9)
N7 Er1 N4 78.27(9)
C5 O1 Er1 127.2(2)
C10 O3 Er1 126.5(2)
C15 O5 Er1 124.9(2)
Er1 O1W H11 119(3)
Er1 O1W H12 127(3)
H11 O1W H12 108(4)
Er1 O2W H21 122(3)
Er1 O2W H22 120(3)
H21 O2W H22 107(5)
H31 O3W H32 108(4)
H41 O4W H42 110(4)
H51 O5W H52 109(4)
H61 O6W H62 109(4)
C1 N1 C4 118.1(3)
C1 N1 Er1 125.8(2)
C4 N1 Er1 115.7(2)
C2 N2 C3 116.8(3)
C3 N3 H3A 120.0
C3 N3 H3B 120.0
H3A N3 H3B 120.0
C9 N4 C6 117.8(3)
C9 N4 Er1 116.1(2)
C6 N4 Er1 126.1(2)
C7 N5 C8 116.0(3)
C8 N6 H6A 120.0
C8 N6 H6B 120.0
H6A N6 H6B 120.0
C11 N7 C14 117.8(3)
C11 N7 Er1 127.3(3)
C14 N7 Er1 114.7(2)
C12 N8 C13 116.6(4)
C13 N9 H9A 120.0
C13 N9 H9B 120.0
H9A N9 H9B 120.0
N1 C1 C2 119.8(4)
N1 C1 H1 120.1
C2 C1 H1 120.1
N2 C2 C1 124.4(4)
N2 C2 H2 117.8
C1 C2 H2 117.8
N3 C3 N2 117.9(4)
N3 C3 C4 121.9(4)
N2 C3 C4 120.2(4)
N1 C4 C3 120.6(3)
N1 C4 C5 115.5(3)
C3 C4 C5 123.9(3)
O2 C5 O1 125.2(3)
O2 C5 C4 119.8(3)
O1 C5 C4 115.0(3)
N4 C6 C7 120.2(3)
N4 C6 H6 119.9
C7 C6 H6 119.9
N5 C7 C6 124.1(3)
N5 C7 H7 117.9
C6 C7 H7 117.9
N6 C8 N5 116.3(3)
N6 C8 C9 122.9(3)
N5 C8 C9 120.7(3)
N4 C9 C8 121.2(3)
N4 C9 C10 115.0(3)
C8 C9 C10 123.7(3)
O4 C10 O3 124.6(3)
O4 C10 C9 119.4(3)
O3 C10 C9 116.0(3)
N7 C11 C12 120.6(4)
N7 C11 H11A 119.7
C12 C11 H11A 119.7
N8 C12 C11 123.4(4)
N8 C12 H12A 118.3
C11 C12 H12A 118.3
N9 C13 N8 116.3(4)
N9 C13 C14 123.1(4)
N8 C13 C14 120.6(3)
N7 C14 C13 120.8(3)
N7 C14 C15 115.4(3)
C13 C14 C15 123.8(3)
O6 C15 O5 125.5(4)
O6 C15 C14 118.3(4)
O5 C15 C14 116.2(3)

loop_
_geom_bond_atom_site_label_1
_geom_bond_atom_site_label_2
_geom_bond_distance
Er1 O1 2.278(2)
Er1 O3 2.293(2)
Er1 O5 2.303(2)
Er1 O1W 2.325(2)
Er1 O2W 2.341(2)
Er1 N1 2.515(3)
Er1 N7 2.532(3)
Er1 N4 2.534(3)
O1 C5 1.275(4)
O2 C5 1.234(5)
O3 C10 1.272(4)
O4 C10 1.246(4)
O5 C15 1.268(4)
O6 C15 1.236(4)
O1W H11 0.820(10)
O1W H12 0.820(10)
O2W H21 0.820(10)
O2W H22 0.820(10)
O3W H31 0.820(10)
O3W H32 0.820(10)
O4W H41 0.820(10)
O4W H42 0.820(10)
O5W H51 0.820(10)
O5W H52 0.820(10)
O6W H61 0.820(10)
O6W H62 0.820(10)
N1 C1 1.337(5)
N1 C4 1.338(5)
N2 C2 1.311(6)
N2 C3 1.341(5)
N3 C3 1.335(5)
N3 H3A 0.8800
N3 H3B 0.8800
N4 C9 1.334(4)
N4 C6 1.336(4)
N5 C7 1.319(5)
N5 C8 1.353(5)
N6 C8 1.337(5)
N6 H6A 0.8800
N6 H6B 0.8800
N7 C11 1.339(5)
N7 C14 1.344(4)
N8 C12 1.327(6)
N8 C13 1.353(5)
N9 C13 1.336(5)
N9 H9A 0.8800
N9 H9B 0.8800
C1 C2 1.372(6)
C1 H1 0.9300
C2 H2 0.9300
C3 C4 1.423(5)
C4 C5 1.508(5)
C6 C7 1.381(5)
C6 H6 0.9300
C7 H7 0.9300
C8 C9 1.411(5)
C9 C10 1.495(5)
C11 C12 1.374(6)
C11 H11A 0.9300
C12 H12A 0.9300
C13 C14 1.411(5)
C14 C15 1.510(5)

loop_
_geom_hbond_atom_site_label_D
_geom_hbond_atom_site_label_H
_geom_hbond_atom_site_label_A
_geom_hbond_site_symmetry_A
_geom_hbond_distance_DH
_geom_hbond_distance_HA
_geom_hbond_distance_DA
_geom_hbond_angle_DHA
_geom_hbond_publ_flag
O1W H11 O3W . 0.820(10) 1.90(2) 2.671(5) 157(5) yes
O1W H12 O6W 3_767 0.820(10) 1.850(10) 2.677(4) 177(4) yes
O2W H21 O4 4_676 0.820(10) 1.890(10) 2.705(3) 172(4) yes
O2W H22 O5W 3_767 0.820(10) 1.880(10) 2.694(4) 169(4) yes
O3W H32 O5W . 0.820(10) 2.11(6) 2.827(5) 145(9) yes
O4W H41 O2 . 0.820(10) 1.98(2) 2.777(4) 166(5) yes
O4W H42 O6 2_646 0.820(10) 1.99(2) 2.765(4) 160(5) yes
O5W H51 O5 2_646 0.820(10) 2.160(10) 2.970(4) 172(5) yes
O5W H52 N8 3_667 0.820(10) 2.040(10) 2.847(5) 165(4) yes
O6W H61 O4W . 0.820(10) 2.02(2) 2.824(4) 168(4) yes
O6W H62 N2 2_746 0.820(10) 2.11(2) 2.886(4) 159(5) yes
N3 H3B O2 . 0.88 2.06 2.718(5) 131 yes
N6 H6A O1 3_666 0.88 2.38 3.184(4) 152 yes
N6 H6B O4 . 0.88 2.06 2.709(4) 130 yes
N9 H9A O3 4_576 0.88 2.30 3.142(4) 161 yes
N9 H9B O6 . 0.88 2.07 2.705(5) 129 yes

loop_
_geom_torsion_atom_site_label_1
_geom_torsion_atom_site_label_2
_geom_torsion_atom_site_label_3
_geom_torsion_atom_site_label_4
_geom_torsion
O3 Er1 O1 C5 71.6(3)
O5 Er1 O1 C5 7.5(4)
O1W Er1 O1 C5 -143.7(3)
O2W Er1 O1 C5 -74.4(3)
N1 Er1 O1 C5 -5.1(3)
N7 Er1 O1 C5 -174.8(3)
N4 Er1 O1 C5 137.0(3)
O1 Er1 O3 C10 89.3(3)
O5 Er1 O3 C10 -124.0(3)
O1W Er1 O3 C10 22.8(4)
O2W Er1 O3 C10 -158.8(3)
N1 Er1 O3 C10 155.0(3)
N7 Er1 O3 C10 -62.7(3)
N4 Er1 O3 C10 8.3(3)
O1 Er1 O5 C15 -165.9(3)
O3 Er1 O5 C15 125.7(3)
O1W Er1 O5 C15 -26.5(3)
O2W Er1 O5 C15 -74.6(3)
N1 Er1 O5 C15 -154.1(3)
N7 Er1 O5 C15 15.4(3)
N4 Er1 O5 C15 75.2(3)
O1 Er1 N1 C1 178.8(3)
O3 Er1 N1 C1 83.8(3)
O5 Er1 N1 C1 6.4(3)
O1W Er1 N1 C1 -129.7(3)
O2W Er1 N1 C1 -70.5(3)
N7 Er1 N1 C1 -9.8(4)
N4 Er1 N1 C1 125.2(3)
O1 Er1 N1 C4 6.4(2)
O3 Er1 N1 C4 -88.6(2)
O5 Er1 N1 C4 -166.1(2)
O1W Er1 N1 C4 57.8(3)
O2W Er1 N1 C4 117.1(2)
N7 Er1 N1 C4 177.8(2)
N4 Er1 N1 C4 -47.2(3)
O1 Er1 N4 C9 -97.5(3)
O3 Er1 N4 C9 -4.2(2)
O5 Er1 N4 C9 51.0(3)
O1W Er1 N4 C9 -175.1(3)
O2W Er1 N4 C9 161.2(2)
N1 Er1 N4 C9 -49.4(3)
N7 Er1 N4 C9 104.9(3)
O1 Er1 N4 C6 81.2(3)
O3 Er1 N4 C6 174.5(3)
O5 Er1 N4 C6 -130.4(3)
O1W Er1 N4 C6 3.5(3)
O2W Er1 N4 C6 -20.1(4)
N1 Er1 N4 C6 129.2(3)
N7 Er1 N4 C6 -76.4(3)
O1 Er1 N7 C11 -4.6(5)
O3 Er1 N7 C11 105.9(3)
O5 Er1 N7 C11 174.0(4)
O1W Er1 N7 C11 -35.4(3)
O2W Er1 N7 C11 -110.0(3)
N1 Er1 N7 C11 -168.7(3)
N4 Er1 N7 C11 44.4(3)
O1 Er1 N7 C14 169.9(2)
O3 Er1 N7 C14 -79.6(3)
O5 Er1 N7 C14 -11.6(2)
O1W Er1 N7 C14 139.1(3)
O2W Er1 N7 C14 64.5(3)
N1 Er1 N7 C14 5.8(3)
N4 Er1 N7 C14 -141.2(3)
C4 N1 C1 C2 3.0(5)
Er1 N1 C1 C2 -169.2(3)
C3 N2 C2 C1 0.5(6)
N1 C1 C2 N2 -2.3(6)
C2 N2 C3 N3 -179.3(4)
C2 N2 C3 C4 0.5(5)
C1 N1 C4 C3 -2.1(5)
Er1 N1 C4 C3 171.0(3)
C1 N1 C4 C5 179.6(3)
Er1 N1 C4 C5 -7.4(3)
N3 C3 C4 N1 -179.9(4)
N2 C3 C4 N1 0.3(5)
N3 C3 C4 C5 -1.7(6)
N2 C3 C4 C5 178.5(3)
Er1 O1 C5 O2 -177.1(3)
Er1 O1 C5 C4 3.2(4)
N1 C4 C5 O2 -176.3(4)
C3 C4 C5 O2 5.5(5)
N1 C4 C5 O1 3.4(4)
C3 C4 C5 O1 -174.8(3)
C9 N4 C6 C7 0.3(6)
Er1 N4 C6 C7 -178.3(3)
C8 N5 C7 C6 -2.0(7)
N4 C6 C7 N5 0.7(7)
C7 N5 C8 N6 -179.1(4)
C7 N5 C8 C9 2.3(6)
C6 N4 C9 C8 0.1(5)
Er1 N4 C9 C8 178.9(3)
C6 N4 C9 C10 -177.7(3)
Er1 N4 C9 C10 1.0(4)
N6 C8 C9 N4 180.0(4)
N5 C8 C9 N4 -1.5(6)
N6 C8 C9 C10 -2.3(6)
N5 C8 C9 C10 176.2(4)
Er1 O3 C10 O4 169.5(3)
Er1 O3 C10 C9 -10.8(4)
N4 C9 C10 O4 -174.8(3)
C8 C9 C10 O4 7.4(5)
N4 C9 C10 O3 5.5(5)
C8 C9 C10 O3 -172.3(3)
C14 N7 C11 C12 2.0(6)
Er1 N7 C11 C12 176.3(3)
C13 N8 C12 C11 1.4(6)
N7 C11 C12 N8 -4.1(7)
C12 N8 C13 N9 -176.4(4)
C12 N8 C13 C14 3.1(6)
C11 N7 C14 C13 2.4(5)
Er1 N7 C14 C13 -172.6(3)
C11 N7 C14 C15 -176.4(3)
Er1 N7 C14 C15 8.6(4)
N9 C13 C14 N7 174.3(4)
N8 C13 C14 N7 -5.1(5)
N9 C13 C14 C15 -7.0(6)
N8 C13 C14 C15 173.6(3)
Er1 O5 C15 O6 165.5(3)
Er1 O5 C15 C14 -16.6(4)
N7 C14 C15 O6 -178.3(4)
C13 C14 C15 O6 2.9(6)
N7 C14 C15 O5 3.6(5)
C13 C14 C15 O5 -175.2(3)
